data_1548516
loop_
_publ_author_name
'Thomas, Santana A. L.'
'von Salm, Jacqueline L.'
'Clark, Shane'
'Ferlita, Steve'
'Nemani, Prasanth'
'Azhari, Ala'
'Rice, Christopher A.'
'Wilson, Nerida G.'
'Kyle, Dennis E.'
'Baker, Bill J.'

_publ_section_title
;
 Keikipukalides, Furanocembrane Diterpenes from the Antarctic Deep Sea
 Octocoral Plumarella delicatissima
;
_journal_name_full 'Journal of Natural Products'
_journal_paper_doi 10.1021/acs.jnatprod.7b00732
_journal_year 2017
_chemical_absolute_configuration ad
_chemical_formula_moiety 'C22 H24 O7'
_chemical_formula_sum 'C22 H24 O7'
_chemical_formula_weight 400.41
_space_group_crystal_system orthorhombic
_space_group_IT_number 19
_space_group_name_Hall 'P 2ac 2ab'
_space_group_name_H-M_alt 'P 21 21 21'
_symmetry_space_group_name_Hall 'P 2ac 2ab'
_symmetry_space_group_name_H-M 'P 21 21 21'
_atom_sites_solution_hydrogens mixed
_audit_creation_date 2017-06-02
_audit_creation_method
;
Olex2 1.2
(compiled 2017.03.28 svn.r3405 for OlexSys, GUI svn.r5337)
;
_cell_angle_alpha 90
_cell_angle_beta 90
_cell_angle_gamma 90
_cell_formula_units_Z 4
_cell_length_a 8.7671(2)
_cell_length_b 11.4162(3)
_cell_length_c 19.4875(4)
_cell_measurement_reflns_used 4397
_cell_measurement_temperature 100(2)
_cell_measurement_theta_max 49.40
_cell_measurement_theta_min 4.49
_cell_volume 1950.44(8)
_computing_cell_refinement 'SAINT v8.37A (Bruker, 2015)'
_computing_data_reduction 'SAINT v8.37A (Bruker, 2015)'
_computing_molecular_graphics 'Olex2 (Dolomanov et al., 2009)'
_computing_publication_material 'Olex2 (Dolomanov et al., 2009)'
_computing_structure_refinement 'XL (Sheldrick, 2008)'
_diffrn_ambient_temperature 100.02
_diffrn_measured_fraction_theta_full 1.000
_diffrn_measured_fraction_theta_max 0.993
_diffrn_measurement_device_type 'Bruker D8 Venture PHOTON 100 CMOS'
_diffrn_measurement_method 'omega scans'
_diffrn_radiation_monochromator mirrors
_diffrn_radiation_type CuK\a
_diffrn_radiation_wavelength 1.54178
_diffrn_reflns_av_R_equivalents 0.0664
_diffrn_reflns_av_unetI/netI 0.0323
_diffrn_reflns_Laue_measured_fraction_full 1.000
_diffrn_reflns_Laue_measured_fraction_max 0.993
_diffrn_reflns_limit_h_max 10
_diffrn_reflns_limit_h_min -11
_diffrn_reflns_limit_k_max 14
_diffrn_reflns_limit_k_min -14
_diffrn_reflns_limit_l_max 24
_diffrn_reflns_limit_l_min -24
_diffrn_reflns_number 29803
_diffrn_reflns_point_group_measured_fraction_full 1.000
_diffrn_reflns_point_group_measured_fraction_max 0.989
_diffrn_reflns_theta_full 67.679
_diffrn_reflns_theta_max 77.394
_diffrn_reflns_theta_min 4.489
_diffrn_source 'INCOATEC Imus micro-focus source'
_diffrn_standards_number 0
_exptl_absorpt_coefficient_mu 0.845
_exptl_absorpt_correction_T_max 1.0000
_exptl_absorpt_correction_T_min 0.9008
_exptl_absorpt_correction_type multi-scan
_exptl_absorpt_process_details
;
SADABS-2016/2 (Bruker,2016/2) was used for absorption correction.
wR2(int) was 0.1299 before and 0.0782 after correction.
The Ratio of minimum to maximum transmission is 0.9008.
The \l/2 correction factor is Not present.
;
_exptl_crystal_colour colorless
_exptl_crystal_density_diffrn 1.364
_exptl_crystal_description plate
_exptl_crystal_F_000 848
_exptl_crystal_size_max 0.31
_exptl_crystal_size_mid 0.116
_exptl_crystal_size_min 0.03
_refine_diff_density_max 0.190
_refine_diff_density_min -0.179
_refine_diff_density_rms 0.042
_refine_ls_abs_structure_details
;
 Flack x determined using 1498 quotients [(I+)-(I-)]/[(I+)+(I-)]
 (Parsons, Flack and Wagner, Acta Cryst. B69 (2013) 249-259).
;
_refine_ls_abs_structure_Flack 0.02(8)
_refine_ls_extinction_method none
_refine_ls_goodness_of_fit_ref 1.031
_refine_ls_hydrogen_treatment mixed
_refine_ls_matrix_type full
_refine_ls_number_parameters 273
_refine_ls_number_reflns 4102
_refine_ls_number_restraints 0
_refine_ls_restrained_S_all 1.031
_refine_ls_R_factor_all 0.0401
_refine_ls_R_factor_gt 0.0344
_refine_ls_shift/su_max 0.004
_refine_ls_shift/su_mean 0.000
_refine_ls_structure_factor_coef Fsqd
_refine_ls_weighting_details 'w=1/[\s^2^(Fo^2^)+(0.0366P)^2^+0.5898P] where P=(Fo^2^+2Fc^2^)/3'
_refine_ls_weighting_scheme calc
_refine_ls_wR_factor_gt 0.0782
_refine_ls_wR_factor_ref 0.0812
_reflns_Friedel_coverage 0.740
_reflns_Friedel_fraction_full 1.000
_reflns_Friedel_fraction_max 0.983
_reflns_number_gt 3763
_reflns_number_total 4102
_reflns_threshold_expression 'I > 2\s(I)'
_cod_data_source_file np7b00732_si_003.cif
_cod_data_source_block nbp13_69_h_6_3
_cod_database_code 1548516
_shelx_shelxl_version_number 2014/7
_shelx_space_group_comment
;
The symmetry employed for this shelxl refinement is uniquely defined
by the following loop, which should always be used as a source of
symmetry information in preference to the above space-group names.
They are only intended as comments.
;
_shelx_estimated_absorpt_t_max 0.975
_shelx_estimated_absorpt_t_min 0.780
_olex2_refinement_description
;
1. Fixed Uiso
 At 1.2 times of:
  All C(H) groups, All C(H,H) groups
 At 1.5 times of:
  All C(H,H,H) groups
2.a Ternary CH refined with riding coordinates:
 C25(H25), C19(H19), C9(H9), C14(H14)
2.b Secondary CH2 refined with riding coordinates:
 C8(H8A,H8B), C13(H13A,H13B), C21(H21A,H21B)
2.c Aromatic/amide H refined with riding coordinates:
 C4(H4), C20(H20), C2(H2)
2.d Idealised Me refined as rotating group:
 C22(H22A,H22B,H22C), C28(H28A,H28B,H28C), C12(H12A,H12B,H12C)
;
_olex2_submission_special_instructions 'No special instructions were received'

loop_
_space_group_symop_operation_xyz
'x, y, z'
'-x+1/2, -y, z+1/2'
'-x, y+1/2, -z+1/2'
'x+1/2, -y+1/2, -z'

loop_
_atom_site_label
_atom_site_type_symbol
_atom_site_fract_x
_atom_site_fract_y
_atom_site_fract_z
_atom_site_U_iso_or_equiv
_atom_site_adp_type
_atom_site_occupancy
_atom_site_site_symmetry_order
_atom_site_calc_flag
_atom_site_refinement_flags_posn
O6 O 0.59464(18) 0.46753(14) 0.45296(8) 0.0175(3) Uani 1 1 d .
O24 O 0.89123(18) 0.34248(15) 0.34455(8) 0.0208(4) Uani 1 1 d .
O26 O 0.13478(18) 0.59200(14) 0.35653(8) 0.0201(4) Uani 1 1 d .
O18 O 0.59390(18) 0.57718(14) 0.27457(8) 0.0201(4) Uani 1 1 d .
O1 O 0.7586(2) 0.29183(15) 0.65087(9) 0.0238(4) Uani 1 1 d .
O17 O 0.4684(2) 0.68990(14) 0.34954(9) 0.0233(4) Uani 1 1 d .
O29 O 0.0636(2) 0.55289(16) 0.24798(9) 0.0266(4) Uani 1 1 d .
C5 C 0.7332(2) 0.41207(19) 0.44311(11) 0.0163(4) Uani 1 1 d .
C16 C 0.4752(3) 0.5985(2) 0.31821(11) 0.0184(5) Uani 1 1 d .
C7 C 0.5513(3) 0.44673(19) 0.51880(11) 0.0166(4) Uani 1 1 d .
C3 C 0.6589(3) 0.38005(19) 0.55067(12) 0.0165(5) Uani 1 1 d .
C4 C 0.7776(3) 0.3578(2) 0.50111(12) 0.0175(5) Uani 1 1 d .
H4 H 0.8684 0.3139 0.5080 0.021 Uiso 1 1 calc R
C23 C 0.7348(3) 0.3409(2) 0.31879(12) 0.0177(5) Uani 1 1 d .
C25 C 0.7846(2) 0.4250(2) 0.37176(12) 0.0176(5) Uani 1 1 d .
H25 H 0.7980 0.5075 0.3556 0.021 Uiso 1 1 calc R
C19 C 0.5699(3) 0.4662(2) 0.23961(12) 0.0205(5) Uani 1 1 d .
H19 H 0.5533 0.4824 0.1897 0.025 Uiso 1 1 calc R
C20 C 0.4233(3) 0.4227(2) 0.26947(11) 0.0185(5) Uani 1 1 d .
H20 H 0.3750 0.3512 0.2571 0.022 Uiso 1 1 calc R
C27 C 0.0550(3) 0.6134(2) 0.29876(12) 0.0203(5) Uani 1 1 d .
C15 C 0.3697(3) 0.4979(2) 0.31590(11) 0.0174(5) Uani 1 1 d .
C2 C 0.6548(3) 0.3444(2) 0.62254(12) 0.0185(5) Uani 1 1 d .
H2 H 0.5666 0.3630 0.6487 0.022 Uiso 1 1 calc R
C8 C 0.4032(3) 0.5001(2) 0.54063(11) 0.0198(5) Uani 1 1 d .
H8A H 0.4245 0.5639 0.5737 0.024 Uiso 1 1 calc R
H8B H 0.3422 0.4399 0.5648 0.024 Uiso 1 1 calc R
C13 C 0.2486(3) 0.4521(2) 0.43309(12) 0.0178(5) Uani 1 1 d .
H13A H 0.3218 0.3861 0.4353 0.021 Uiso 1 1 calc R
H13B H 0.1502 0.4235 0.4515 0.021 Uiso 1 1 calc R
C9 C 0.3072(3) 0.5501(2) 0.48079(12) 0.0167(4) Uani 1 1 d .
H9 H 0.3748 0.6024 0.4531 0.020 Uiso 1 1 calc R
C14 C 0.2251(3) 0.4844(2) 0.35739(12) 0.0175(5) Uani 1 1 d .
H14 H 0.1627 0.4211 0.3357 0.021 Uiso 1 1 calc R
C10 C 0.1814(3) 0.6260(2) 0.51207(12) 0.0206(5) Uani 1 1 d .
C21 C 0.7119(3) 0.3887(2) 0.24683(12) 0.0200(5) Uani 1 1 d .
H21A H 0.7035 0.3222 0.2145 0.024 Uiso 1 1 calc R
H21B H 0.8029 0.4349 0.2337 0.024 Uiso 1 1 calc R
C22 C 0.6510(3) 0.2310(2) 0.33781(13) 0.0212(5) Uani 1 1 d .
H22A H 0.6943 0.1646 0.3126 0.032 Uiso 1 1 calc GR
H22B H 0.5429 0.2394 0.3261 0.032 Uiso 1 1 calc GR
H22C H 0.6612 0.2171 0.3872 0.032 Uiso 1 1 calc GR
C28 C -0.0441(3) 0.7202(2) 0.30575(14) 0.0274(6) Uani 1 1 d .
H28A H -0.1507 0.6987 0.2973 0.041 Uiso 1 1 calc GR
H28B H -0.0122 0.7793 0.2723 0.041 Uiso 1 1 calc GR
H28C H -0.0340 0.7521 0.3522 0.041 Uiso 1 1 calc GR
C11 C 0.0649(3) 0.5750(2) 0.54991(16) 0.0316(6) Uani 1 1 d .
C12 C 0.1945(3) 0.7500(3) 0.50419(16) 0.0329(6) Uani 1 1 d .
H12A H 0.2910 0.7766 0.5242 0.049 Uiso 1 1 calc GR
H12B H 0.1093 0.7885 0.5276 0.049 Uiso 1 1 calc GR
H12C H 0.1922 0.7700 0.4553 0.049 Uiso 1 1 calc GR
H11A H 0.051(6) 0.489(4) 0.549(2) 0.077(14) Uiso 1 1 d .
H11B H -0.008(4) 0.624(3) 0.5734(17) 0.043(10) Uiso 1 1 d .

loop_
_atom_site_aniso_label
_atom_site_aniso_U_11
_atom_site_aniso_U_22
_atom_site_aniso_U_33
_atom_site_aniso_U_23
_atom_site_aniso_U_13
_atom_site_aniso_U_12
O6 0.0169(8) 0.0216(8) 0.0140(7) 0.0019(6) 0.0005(6) 0.0033(6)
O24 0.0145(8) 0.0281(9) 0.0198(8) -0.0020(7) 0.0017(7) 0.0021(7)
O26 0.0184(8) 0.0227(8) 0.0192(8) 0.0012(7) -0.0035(6) 0.0035(7)
O18 0.0215(8) 0.0212(8) 0.0176(8) 0.0038(6) 0.0015(7) -0.0028(7)
O1 0.0257(9) 0.0281(9) 0.0174(8) 0.0012(7) -0.0060(7) 0.0048(7)
O17 0.0287(9) 0.0185(8) 0.0226(9) 0.0003(7) -0.0023(8) -0.0017(7)
O29 0.0267(9) 0.0343(10) 0.0187(9) 0.0025(7) -0.0047(8) 0.0013(8)
C5 0.0134(10) 0.0167(10) 0.0188(11) -0.0014(9) 0.0010(9) -0.0014(8)
C16 0.0212(11) 0.0208(12) 0.0133(10) 0.0058(9) -0.0025(9) 0.0014(9)
C7 0.0185(10) 0.0181(11) 0.0131(10) -0.0003(9) -0.0004(9) -0.0013(9)
C3 0.0175(11) 0.0164(10) 0.0156(11) -0.0007(8) -0.0020(9) -0.0013(8)
C4 0.0159(10) 0.0182(11) 0.0184(12) 0.0010(8) -0.0027(9) 0.0017(9)
C23 0.0145(10) 0.0217(11) 0.0171(11) -0.0011(9) 0.0027(9) 0.0007(9)
C25 0.0143(10) 0.0210(11) 0.0174(11) 0.0022(9) -0.0002(9) -0.0010(9)
C19 0.0248(12) 0.0228(11) 0.0138(11) 0.0001(9) -0.0016(9) -0.0016(10)
C20 0.0173(11) 0.0241(11) 0.0141(10) 0.0018(9) -0.0050(9) 0.0001(9)
C27 0.0149(11) 0.0254(12) 0.0206(12) 0.0075(10) -0.0006(9) -0.0031(9)
C15 0.0177(11) 0.0208(11) 0.0138(10) 0.0033(9) -0.0036(9) 0.0013(9)
C2 0.0216(12) 0.0183(11) 0.0157(11) -0.0012(9) -0.0011(9) 0.0009(9)
C8 0.0172(11) 0.0281(12) 0.0140(10) 0.0010(9) -0.0008(9) 0.0044(9)
C13 0.0165(10) 0.0201(11) 0.0168(11) 0.0006(9) 0.0013(9) -0.0007(9)
C9 0.0156(10) 0.0194(11) 0.0150(11) 0.0014(9) 0.0006(9) 0.0019(9)
C14 0.0179(11) 0.0173(11) 0.0173(11) -0.0005(9) -0.0019(9) -0.0005(9)
C10 0.0206(11) 0.0241(12) 0.0171(12) -0.0004(9) -0.0004(9) 0.0070(9)
C21 0.0175(11) 0.0265(12) 0.0159(11) -0.0005(9) 0.0029(9) -0.0020(9)
C22 0.0221(12) 0.0198(11) 0.0217(12) -0.0004(9) 0.0010(10) -0.0016(9)
C28 0.0216(12) 0.0298(14) 0.0307(14) 0.0075(11) -0.0008(11) 0.0029(11)
C11 0.0256(13) 0.0262(14) 0.0432(16) -0.0023(12) 0.0137(12) 0.0035(11)
C12 0.0341(15) 0.0256(13) 0.0391(16) 0.0015(11) 0.0105(12) 0.0083(11)

loop_
_atom_type_symbol
_atom_type_description
_atom_type_scat_dispersion_real
_atom_type_scat_dispersion_imag
_atom_type_scat_source
C C 0.0181 0.0091 'International Tables Vol C Tables 4.2.6.8 and 6.1.1.4'
H H 0.0000 0.0000 'International Tables Vol C Tables 4.2.6.8 and 6.1.1.4'
O O 0.0492 0.0322 'International Tables Vol C Tables 4.2.6.8 and 6.1.1.4'

loop_
_geom_angle_atom_site_label_1
_geom_angle_atom_site_label_2
_geom_angle_atom_site_label_3
_geom_angle
C7 O6 C5 107.26(17)
C25 O24 C23 61.40(14)
C27 O26 C14 116.28(18)
C16 O18 C19 109.69(18)
O6 C5 C25 110.79(18)
C4 C5 O6 110.38(19)
C4 C5 C25 138.7(2)
O18 C16 C15 108.6(2)
O17 C16 O18 120.4(2)
O17 C16 C15 131.0(2)
O6 C7 C3 109.54(19)
O6 C7 C8 116.11(19)
C3 C7 C8 134.4(2)
C7 C3 C4 107.03(19)
C7 C3 C2 125.2(2)
C4 C3 C2 127.7(2)
C5 C4 C3 105.8(2)
C5 C4 H4 127.1
C3 C4 H4 127.1
O24 C23 C25 58.25(14)
O24 C23 C21 115.92(19)
O24 C23 C22 112.63(19)
C25 C23 C21 116.9(2)
C25 C23 C22 121.1(2)
C22 C23 C21 117.6(2)
O24 C25 C5 119.06(19)
O24 C25 C23 60.35(14)
O24 C25 H25 115.3
C5 C25 C23 120.4(2)
C5 C25 H25 115.3
C23 C25 H25 115.3
O18 C19 H19 108.3
O18 C19 C20 103.38(18)
O18 C19 C21 110.01(19)
C20 C19 H19 108.3
C20 C19 C21 118.1(2)
C21 C19 H19 108.3
C19 C20 H20 124.7
C15 C20 C19 110.7(2)
C15 C20 H20 124.7
O26 C27 C28 111.8(2)
O29 C27 O26 123.2(2)
O29 C27 C28 125.0(2)
C16 C15 C14 126.0(2)
C20 C15 C16 107.5(2)
C20 C15 C14 126.4(2)
O1 C2 C3 123.5(2)
O1 C2 H2 118.2
C3 C2 H2 118.2
C7 C8 H8A 108.7
C7 C8 H8B 108.7
C7 C8 C9 114.09(18)
H8A C8 H8B 107.6
C9 C8 H8A 108.7
C9 C8 H8B 108.7
H13A C13 H13B 107.3
C9 C13 H13A 108.1
C9 C13 H13B 108.1
C14 C13 H13A 108.1
C14 C13 H13B 108.1
C14 C13 C9 116.71(19)
C8 C9 H9 107.8
C13 C9 C8 111.55(19)
C13 C9 H9 107.8
C10 C9 C8 107.51(19)
C10 C9 C13 114.28(19)
C10 C9 H9 107.8
O26 C14 C15 111.29(18)
O26 C14 C13 106.62(18)
O26 C14 H14 107.8
C15 C14 C13 115.20(19)
C15 C14 H14 107.8
C13 C14 H14 107.8
C11 C10 C9 120.4(2)
C11 C10 C12 122.1(2)
C12 C10 C9 117.4(2)
C23 C21 C19 113.52(19)
C23 C21 H21A 108.9
C23 C21 H21B 108.9
C19 C21 H21A 108.9
C19 C21 H21B 108.9
H21A C21 H21B 107.7
C23 C22 H22A 109.5
C23 C22 H22B 109.5
C23 C22 H22C 109.5
H22A C22 H22B 109.5
H22A C22 H22C 109.5
H22B C22 H22C 109.5
C27 C28 H28A 109.5
C27 C28 H28B 109.5
C27 C28 H28C 109.5
H28A C28 H28B 109.5
H28A C28 H28C 109.5
H28B C28 H28C 109.5
C10 C11 H11A 120(3)
C10 C11 H11B 120(2)
H11A C11 H11B 120(3)
C10 C12 H12A 109.5
C10 C12 H12B 109.5
C10 C12 H12C 109.5
H12A C12 H12B 109.5
H12A C12 H12C 109.5
H12B C12 H12C 109.5

loop_
_geom_bond_atom_site_label_1
_geom_bond_atom_site_label_2
_geom_bond_distance
O6 C5 1.383(3)
O6 C7 1.359(3)
O24 C23 1.461(3)
O24 C25 1.429(3)
O26 C27 1.348(3)
O26 C14 1.461(3)
O18 C16 1.366(3)
O18 C19 1.454(3)
O1 C2 1.222(3)
O17 C16 1.210(3)
O29 C27 1.209(3)
C5 C4 1.347(3)
C5 C25 1.469(3)
C16 C15 1.476(3)
C7 C3 1.362(3)
C7 C8 1.496(3)
C3 C4 1.442(3)
C3 C2 1.459(3)
C4 H4 0.9500
C23 C25 1.476(3)
C23 C21 1.518(3)
C23 C22 1.501(3)
C25 H25 1.0000
C19 H19 1.0000
C19 C20 1.496(3)
C19 C21 1.534(3)
C20 H20 0.9500
C20 C15 1.333(3)
C27 C28 1.503(3)
C15 C14 1.511(3)
C2 H2 0.9500
C8 H8A 0.9900
C8 H8B 0.9900
C8 C9 1.548(3)
C13 H13A 0.9900
C13 H13B 0.9900
C13 C9 1.543(3)
C13 C14 1.535(3)
C9 H9 1.0000
C9 C10 1.529(3)
C14 H14 1.0000
C10 C11 1.388(4)
C10 C12 1.429(4)
C21 H21A 0.9900
C21 H21B 0.9900
C22 H22A 0.9800
C22 H22B 0.9800
C22 H22C 0.9800
C28 H28A 0.9800
C28 H28B 0.9800
C28 H28C 0.9800
C11 H11A 0.99(5)
C11 H11B 0.97(4)
C12 H12A 0.9800
C12 H12B 0.9800
C12 H12C 0.9800

loop_
_geom_torsion_atom_site_label_1
_geom_torsion_atom_site_label_2
_geom_torsion_atom_site_label_3
_geom_torsion_atom_site_label_4
_geom_torsion
O6 C5 C4 C3 0.3(3)
O6 C5 C25 O24 -157.54(18)
O6 C5 C25 C23 -86.8(2)
O6 C7 C3 C4 0.0(3)
O6 C7 C3 C2 177.3(2)
O6 C7 C8 C9 11.5(3)
O24 C23 C25 C5 -108.3(2)
O24 C23 C21 C19 -137.9(2)
O18 C16 C15 C20 -2.7(2)
O18 C16 C15 C14 178.73(19)
O18 C19 C20 C15 -0.4(2)
O18 C19 C21 C23 71.4(2)
O17 C16 C15 C20 175.3(2)
O17 C16 C15 C14 -3.2(4)
C5 O6 C7 C3 0.2(2)
C5 O6 C7 C8 179.61(19)
C16 O18 C19 C20 -1.4(2)
C16 O18 C19 C21 -128.35(19)
C16 C15 C14 O26 45.5(3)
C16 C15 C14 C13 -76.0(3)
C7 O6 C5 C4 -0.3(2)
C7 O6 C5 C25 176.98(19)
C7 C3 C4 C5 -0.2(3)
C7 C3 C2 O1 -174.4(2)
C7 C8 C9 C13 67.3(3)
C7 C8 C9 C10 -166.71(19)
C3 C7 C8 C9 -169.3(2)
C4 C5 C25 O24 18.6(4)
C4 C5 C25 C23 89.3(4)
C4 C3 C2 O1 2.3(4)
C23 O24 C25 C5 110.5(2)
C25 O24 C23 C21 106.8(2)
C25 O24 C23 C22 -113.5(2)
C25 C5 C4 C3 -175.9(3)
C25 C23 C21 C19 -72.1(3)
C19 O18 C16 O17 -175.8(2)
C19 O18 C16 C15 2.5(2)
C19 C20 C15 C16 1.8(3)
C19 C20 C15 C14 -179.6(2)
C20 C19 C21 C23 -46.9(3)
C20 C15 C14 O26 -132.8(2)
C20 C15 C14 C13 105.7(3)
C27 O26 C14 C15 76.8(2)
C27 O26 C14 C13 -156.83(19)
C2 C3 C4 C5 -177.4(2)
C8 C7 C3 C4 -179.3(2)
C8 C7 C3 C2 -2.0(4)
C8 C9 C10 C11 -68.1(3)
C8 C9 C10 C12 108.2(3)
C13 C9 C10 C11 56.3(3)
C13 C9 C10 C12 -127.4(3)
C9 C13 C14 O26 -49.9(2)
C9 C13 C14 C15 74.1(3)
C14 O26 C27 O29 -5.0(3)
C14 O26 C27 C28 174.97(19)
C14 C13 C9 C8 -150.24(19)
C14 C13 C9 C10 87.6(3)
C21 C23 C25 O24 -105.2(2)
C21 C23 C25 C5 146.5(2)
C21 C19 C20 C15 121.3(2)
C22 C23 C25 O24 98.9(2)
C22 C23 C25 C5 -9.4(3)
C22 C23 C21 C19 84.5(3)
